data_4061655
_journal_name_full Organometallics
_journal_paper_doi 10.1021/om050484d
_journal_year 2005
_chemical_formula_moiety 'C12 H16 N O3 W, Cl'
_chemical_formula_sum 'C12 H16 Cl N O3 W'
_chemical_formula_weight 441.56
_space_group_IT_number 62
_symmetry_cell_setting orthorhombic
_symmetry_space_group_name_Hall '-P 2ac 2n'
_symmetry_space_group_name_H-M 'P n m a'
_cell_angle_alpha 90.00
_cell_angle_beta 90.00
_cell_angle_gamma 90.00
_cell_formula_units_Z 4
_cell_length_a 26.028(4)
_cell_length_b 8.0667(11)
_cell_length_c 6.9001(10)
_cell_measurement_temperature 173(2)
_cell_volume 1448.8(4)
_diffrn_ambient_temperature 173(2)
_exptl_crystal_density_diffrn 2.024
_cod_depositor_comments
;
The following automatic conversions were performed:
'_symmetry_cell_setting' value 'Orthorhombic' changed to 'orthorhombic'
according to '/home/saulius/struct/CIF-dictionaries/cif_core.dic'
dictionary named 'cif_core.dic' version 2.4.1 from 2010-06-29.

Automatic conversion script
Id: cif_fix_enum 1527 2010-12-29 10:47:43Z saulius 
;
_cod_database_code 4061655

loop_
_symmetry_equiv_pos_as_xyz
'x, y, z'
'-x+1/2, -y, z+1/2'
'-x, y+1/2, -z'
'x+1/2, -y+1/2, -z+1/2'
'-x, -y, -z'
'x-1/2, y, -z-1/2'
'x, -y-1/2, z'
'-x-1/2, y-1/2, z-1/2'

loop_
_atom_site_label
_atom_site_type_symbol
_atom_site_fract_x
_atom_site_fract_y
_atom_site_fract_z
_atom_site_U_iso_or_equiv
_atom_site_adp_type
_atom_site_occupancy
_atom_site_symmetry_multiplicity
_atom_site_calc_flag
_atom_site_refinement_flags
_atom_site_disorder_assembly
_atom_site_disorder_group
W1 W 0.432857(13) 0.2500 0.37682(6) 0.02308(13) Uani 1 2 d S . .
H1W H 0.393(4) 0.2500 0.172(13) 0.035 Uiso 1 2 d S . .
Cl1 Cl 0.20866(10) 0.2500 0.0296(3) 0.0279(5) Uani 1 2 d S . .
O1 O 0.4522(2) 0.5620(6) 0.1201(8) 0.0500(14) Uani 1 1 d . A .
O2 O 0.5536(3) 0.2500 0.3746(14) 0.056(2) Uani 1 2 d S A .
N1 N 0.2056(3) 0.2500 0.4737(10) 0.0200(14) Uani 1 2 d SD . .
H1 H 0.2081 0.2477 0.3393 0.024 Uiso 1 2 calc SR A .
C1 C 0.3511(4) 0.2500 0.5288(13) 0.029(2) Uani 1 2 d S . .
C2 C 0.3785(3) 0.3916(8) 0.5917(9) 0.0320(16) Uani 1 1 d . . .
H2 H 0.3691 0.5038 0.5696 0.038 Uiso 1 1 calc R . .
C3 C 0.4225(3) 0.3366(10) 0.6929(10) 0.0404(19) Uani 1 1 d . . .
H3 H 0.4478 0.4056 0.7511 0.048 Uiso 1 1 calc R A .
C8 C 0.4456(3) 0.4458(9) 0.2127(11) 0.0350(16) Uani 1 1 d . . .
C9 C 0.5085(4) 0.2500 0.3791(16) 0.033(2) Uani 1 2 d S . .
C4 C 0.3000(5) 0.2829(18) 0.4278(16) 0.027(5) Uani 0.50 1 d P A -1
H4A H 0.2944 0.4037 0.4144 0.032 Uiso 0.50 1 calc PR A -1
H4B H 0.3002 0.2330 0.2967 0.032 Uiso 0.50 1 calc PR A -1
C5 C 0.2576(4) 0.2074(12) 0.5478(18) 0.023(3) Uani 0.50 1 d PD A -1
H5A H 0.2616 0.0853 0.5484 0.028 Uiso 0.50 1 calc PR A -1
H5B H 0.2608 0.2467 0.6832 0.028 Uiso 0.50 1 calc PR A -1
C6 C 0.1877(5) 0.4165(14) 0.524(3) 0.029(3) Uani 0.50 1 d PD A -1
H6A H 0.1546 0.4372 0.4607 0.043 Uiso 0.50 1 calc PR A -1
H6B H 0.2128 0.4986 0.4790 0.043 Uiso 0.50 1 calc PR A -1
H6C H 0.1837 0.4253 0.6644 0.043 Uiso 0.50 1 calc PR A -1
C7 C 0.1678(5) 0.1190(16) 0.526(2) 0.029(3) Uani 0.50 1 d PD A -1
H7A H 0.1335 0.1523 0.4829 0.043 Uiso 0.50 1 calc PR A -1
H7B H 0.1676 0.1040 0.6674 0.043 Uiso 0.50 1 calc PR A -1
H7C H 0.1774 0.0145 0.4637 0.043 Uiso 0.50 1 calc PR A -1

loop_
_atom_site_aniso_label
_atom_site_aniso_U_11
_atom_site_aniso_U_22
_atom_site_aniso_U_33
_atom_site_aniso_U_23
_atom_site_aniso_U_13
_atom_site_aniso_U_12
W1 0.0208(2) 0.02093(17) 0.02755(19) 0.000 0.00215(18) 0.000
Cl1 0.0398(14) 0.0276(10) 0.0163(9) 0.000 0.0011(10) 0.000
O1 0.057(3) 0.033(3) 0.060(3) 0.015(3) 0.009(3) -0.004(3)
O2 0.024(4) 0.044(5) 0.101(7) 0.000 0.000(5) 0.000
N1 0.017(4) 0.024(3) 0.019(3) 0.000 0.005(3) 0.000
C1 0.022(5) 0.041(5) 0.025(5) 0.000 0.003(4) 0.000
C2 0.034(4) 0.028(3) 0.034(4) 0.001(3) 0.014(3) 0.002(3)
C3 0.034(4) 0.056(5) 0.031(3) -0.008(3) -0.001(3) -0.013(3)
C8 0.032(4) 0.031(4) 0.042(4) 0.000(3) 0.007(3) -0.001(3)
C9 0.034(6) 0.016(4) 0.051(6) 0.000 0.006(5) 0.000
C4 0.023(5) 0.030(14) 0.027(5) 0.003(4) -0.003(4) 0.004(6)
C5 0.022(6) 0.018(7) 0.029(5) 0.004(4) -0.002(5) -0.001(4)
C6 0.020(8) 0.033(5) 0.034(4) 0.004(5) 0.002(6) -0.004(4)
C7 0.020(8) 0.033(5) 0.034(4) 0.004(5) 0.002(6) -0.004(4)

loop_
_geom_bond_atom_site_label_1
_geom_bond_atom_site_label_2
_geom_bond_distance
_geom_bond_site_symmetry_2
_geom_bond_publ_flag
W1 C9 1.969(10) . ?
W1 C8 1.971(7) . ?
W1 C8 1.971(7) 7_565 ?
W1 C3 2.306(7) 7_565 ?
W1 C3 2.306(7) . ?
W1 C2 2.345(6) . ?
W1 C2 2.346(6) 7_565 ?
W1 C1 2.373(9) . ?
W1 H1W 1.75(9) . ?
O1 C8 1.147(8) . ?
O2 C9 1.173(12) . ?
N1 C6 1.463(11) . ?
N1 C6 1.463(11) 7_565 ?
N1 C5 1.486(12) 7_565 ?
N1 C5 1.486(12) . ?
N1 C7 1.490(11) . ?
N1 C7 1.490(11) 7_565 ?
N1 H1 0.9300 . ?
C1 C2 1.416(8) 7_565 ?
C1 C2 1.416(8) . ?
C1 C4 1.525(14) 7_565 ?
C1 C4 1.525(14) . ?
C2 C3 1.412(10) . ?
C2 H2 0.9500 . ?
C3 C3 1.398(17) 7_565 ?
C3 H3 0.9500 . ?
C4 C5 1.508(15) . ?
C4 H4A 0.9900 . ?
C4 H4B 0.9900 . ?
C5 H5A 0.9900 . ?
C5 H5B 0.9900 . ?
C6 H6A 0.9800 . ?
C6 H6B 0.9800 . ?
C6 H6C 0.9800 . ?
C7 H7A 0.9800 . ?
C7 H7B 0.9800 . ?
C7 H7C 0.9800 . ?
